data_4106211
loop_
_publ_author_name
'Christian Br\"uckner'
'Daniel C. G. G\"otz'
'Simon P. Fox'
'Claudia Ryppa'
'Jason R. McCarthy'
'Torsten Bruhn'
'Joshua Akhigbe'
'Subhadeep Banerjee'
'Pedro Daddario'
'Heather W. Daniell'
'Matthias Zeller'
'Ross W. Boyle'
'Gerhard Bringmann'

_publ_contact_author_address
;
    Department of Chemistry
    University of Connecticut
    Storrs, CT 06269-3060
;
_publ_contact_author_email c.bruckner@uconn.edu
_publ_contact_author_fax '860 486 2981'
_publ_contact_author_name 'Dr. Christian Br\"uckner'
_publ_contact_author_phone '860 486 2743'
_publ_section_title
;
 Helimeric Porphyrinoids: Stereostructure and Chiral Resolution of
 meso-Tetraarylmorpholinochlorins
;
_journal_name_full 'Journal of the American Chemical Society'
_journal_page_first 8740
_journal_page_last 8752
_journal_paper_doi 10.1021/ja202451t
_journal_volume 133
_journal_year 2011
_chemical_formula_sum 'C44 H30 N4 Ni O'
_chemical_formula_weight 689.41
_chemical_name_systematic
; 
 ? 
;
_space_group_IT_number 122
_symmetry_cell_setting tetragonal
_symmetry_space_group_name_Hall 'I -4 2bw'
_symmetry_space_group_name_H-M 'I -4 2 d'
_atom_sites_solution_hydrogens geom
_atom_sites_solution_primary direct
_atom_sites_solution_secondary difmap
_audit_creation_method SHELXL-97
_cell_angle_alpha 90.00
_cell_angle_beta 90.00
_cell_angle_gamma 90.00
_cell_formula_units_Z 4
_cell_length_a 14.9159(14)
_cell_length_b 14.9159(14)
_cell_length_c 14.128(3)
_cell_measurement_reflns_used 4764
_cell_measurement_temperature 100(2)
_cell_measurement_theta_max 26.93
_cell_measurement_theta_min 2.73
_cell_volume 3143.3(8)
_computing_cell_refinement 'Apex2 v2009.7-0'
_computing_data_collection 'Apex2 v2009.7-0 (Bruker, 2009)'
_computing_data_reduction 'Apex2 v2009.7-0'
_computing_molecular_graphics 'SHELXTL 6.14'
_computing_publication_material 'SHELXTL 6.14'
_computing_structure_refinement 'SHELXTL 6.14'
_computing_structure_solution 'SHELXTL 6.14 (Bruker, 2000-2003; Sheldrick, 2008)'
_diffrn_ambient_temperature 100(2)
_diffrn_measured_fraction_theta_full 1.000
_diffrn_measured_fraction_theta_max 1.000
_diffrn_measurement_device_type 'Bruker AXS SMART APEX CCD diffractometer'
_diffrn_measurement_method '\w scans'
_diffrn_radiation_monochromator graphite
_diffrn_radiation_source 'fine-focus sealed tube'
_diffrn_radiation_type MoK\a
_diffrn_radiation_wavelength 0.71073
_diffrn_reflns_av_R_equivalents 0.0445
_diffrn_reflns_av_sigmaI/netI 0.0327
_diffrn_reflns_limit_h_max 20
_diffrn_reflns_limit_h_min -20
_diffrn_reflns_limit_k_max 20
_diffrn_reflns_limit_k_min -20
_diffrn_reflns_limit_l_max 19
_diffrn_reflns_limit_l_min -19
_diffrn_reflns_number 17050
_diffrn_reflns_theta_full 29.87
_diffrn_reflns_theta_max 29.87
_diffrn_reflns_theta_min 1.99
_diffrn_standards_number 0
_exptl_absorpt_coefficient_mu 0.662
_exptl_absorpt_correction_T_max 0.7460
_exptl_absorpt_correction_T_min 0.6312
_exptl_absorpt_correction_type multi-scan
_exptl_absorpt_process_details 'Apex2  v2009.7-0 (Bruker, 2009)'
_exptl_crystal_colour black
_exptl_crystal_density_diffrn 1.457
_exptl_crystal_description block
_exptl_crystal_F_000 1432
_exptl_crystal_size_max 0.28
_exptl_crystal_size_mid 0.27
_exptl_crystal_size_min 0.20
_refine_diff_density_max 0.185
_refine_diff_density_min -0.204
_refine_diff_density_rms 0.037
_refine_ls_abs_structure_details 'Flack H D (1983), Acta Cryst. A39, 876-881, 1011 Friedel pairs'
_refine_ls_abs_structure_Flack 0.005(14)
_refine_ls_extinction_method none
_refine_ls_goodness_of_fit_ref 1.027
_refine_ls_hydrogen_treatment constr
_refine_ls_matrix_type full
_refine_ls_number_parameters 147
_refine_ls_number_reflns 2273
_refine_ls_number_restraints 15
_refine_ls_restrained_S_all 1.030
_refine_ls_R_factor_all 0.0362
_refine_ls_R_factor_gt 0.0288
_refine_ls_shift/su_max 0.001
_refine_ls_shift/su_mean 0.000
_refine_ls_structure_factor_coef Fsqd
_refine_ls_weighting_details 'calc w=1/[\s^2^(Fo^2^)+(0.0255P)^2^+1.0902P] where P=(Fo^2^+2Fc^2^)/3'
_refine_ls_weighting_scheme calc
_refine_ls_wR_factor_gt 0.0629
_refine_ls_wR_factor_ref 0.0657
_reflns_number_gt 2026
_reflns_number_total 2273
_reflns_threshold_expression I>2\s(I)
_cod_data_source_file ja202451t_si_002_7.cif
_cod_data_source_block 26Ni_(InternalCode10mz415_0m)
_cod_original_cell_volume 3143.3(7)
_cod_database_code 4106211

loop_
_symmetry_equiv_pos_as_xyz
'x, y, z'
'-x, -y, z'
'y, -x, -z'
'-y, x, -z'
'-x+1/2, y, -z+3/4'
'x+1/2, -y, -z+3/4'
'-y+1/2, -x, z+3/4'
'y+1/2, x, z+3/4'
'x+1/2, y+1/2, z+1/2'
'-x+1/2, -y+1/2, z+1/2'
'y+1/2, -x+1/2, -z+1/2'
'-y+1/2, x+1/2, -z+1/2'
'-x+1, y+1/2, -z+5/4'
'x+1, -y+1/2, -z+5/4'
'-y+1, -x+1/2, z+5/4'
'y+1, x+1/2, z+5/4'

loop_
_atom_site_label
_atom_site_type_symbol
_atom_site_fract_x
_atom_site_fract_y
_atom_site_fract_z
_atom_site_U_iso_or_equiv
_atom_site_adp_type
_atom_site_occupancy
_atom_site_symmetry_multiplicity
_atom_site_calc_flag
_atom_site_refinement_flags
_atom_site_disorder_assembly
_atom_site_disorder_group
N1 N 0.5651(4) 0.3916(4) 0.9993(6) 0.0287(7) Uani 0.75 1 d PD A 1
C1 C 0.6545(5) 0.3791(3) 1.0157(9) 0.0370(6) Uani 0.75 1 d PD A 1
C2 C 0.6821(3) 0.2898(2) 0.9993(4) 0.0643(13) Uani 0.75 1 d P A 1
H2 H 0.7409 0.2659 1.0047 0.077 Uiso 0.75 1 calc PR A 1
C3 C 0.6056(2) 0.24525(19) 0.9740(3) 0.0612(10) Uani 0.75 1 d P A 1
H3 H 0.6011 0.1830 0.9606 0.073 Uiso 0.75 1 calc PR A 1
C4 C 0.5323(3) 0.3094(3) 0.9711(6) 0.0363(7) Uani 0.75 1 d PD A 1
C5 C 0.44392(11) 0.28418(11) 0.96290(13) 0.0304(3) Uani 1 1 d D . .
C6 C 0.41853(10) 0.19017(10) 0.93764(13) 0.0313(3) Uani 1 1 d . A .
C7 C 0.41656(14) 0.12391(12) 1.00621(15) 0.0481(4) Uani 1 1 d . . .
H7 H 0.4326 0.1383 1.0695 0.058 Uiso 1 1 calc R A .
C8 C 0.39143(14) 0.03670(12) 0.98391(15) 0.0472(5) Uani 1 1 d . A .
H8 H 0.3903 -0.0081 1.0317 0.057 Uiso 1 1 calc R . .
C9 C 0.36837(12) 0.01577(11) 0.89306(13) 0.0428(4) Uani 1 1 d . . .
H9 H 0.3509 -0.0437 0.8776 0.051 Uiso 1 1 calc R A .
C10 C 0.37044(14) 0.08076(12) 0.82352(15) 0.0459(4) Uani 1 1 d . A .
H10 H 0.3548 0.0660 0.7603 0.055 Uiso 1 1 calc R . .
C11 C 0.39547(12) 0.16776(11) 0.84617(13) 0.0366(4) Uani 1 1 d . . .
H11 H 0.3967 0.2123 0.7981 0.044 Uiso 1 1 calc R A .
N1B N 0.5683(13) 0.3813(12) 0.992(2) 0.0287(7) Uani 0.25 1 d PD A 2
C1B C 0.6572(15) 0.3712(10) 1.021(3) 0.0370(6) Uani 0.25 1 d PD A 2
C2B C 0.6720(8) 0.2709(6) 1.0413(8) 0.044(3) Uani 0.25 1 d PD A 2
H2B1 H 0.7298 0.2639 1.0749 0.053 Uiso 0.25 1 calc PR A 2
H2B2 H 0.6240 0.2499 1.0844 0.053 Uiso 0.25 1 calc PR A 2
O1 O 0.6728(4) 0.2181(4) 0.9643(6) 0.078(2) Uani 0.25 1 d PD A 2
C3B C 0.5985(5) 0.2365(5) 0.9127(6) 0.0364(16) Uani 0.25 1 d PD A 2
H3B1 H 0.5670 0.1801 0.8965 0.044 Uiso 0.25 1 calc PR A 2
H3B2 H 0.6156 0.2669 0.8530 0.044 Uiso 0.25 1 calc PR A 2
C4B C 0.5379(9) 0.2960(12) 0.970(2) 0.0363(7) Uani 0.25 1 d PD A 2
Ni1 Ni 0.5000 0.5000 1.0000 0.02677(9) Uani 1 4 d S . .

loop_
_atom_site_aniso_label
_atom_site_aniso_U_11
_atom_site_aniso_U_22
_atom_site_aniso_U_33
_atom_site_aniso_U_23
_atom_site_aniso_U_13
_atom_site_aniso_U_12
N1 0.0277(7) 0.0246(14) 0.0337(16) -0.0008(13) -0.0039(9) 0.0010(9)
C1 0.0336(9) 0.0306(12) 0.0467(18) -0.0059(14) -0.0131(8) 0.0087(10)
C2 0.0385(17) 0.0274(17) 0.127(4) -0.006(2) -0.032(3) 0.0001(14)
C3 0.0472(17) 0.0273(12) 0.109(3) -0.0143(16) -0.0294(19) 0.0053(11)
C4 0.0348(10) 0.0170(19) 0.0571(12) 0.0037(15) -0.0082(10) 0.0047(10)
C5 0.0322(8) 0.0250(7) 0.0339(8) -0.0016(6) -0.0008(6) -0.0022(6)
C6 0.0279(8) 0.0250(8) 0.0410(9) -0.0035(7) 0.0056(6) -0.0004(6)
C7 0.0668(13) 0.0358(9) 0.0417(10) 0.0015(8) -0.0002(10) -0.0037(9)
C8 0.0606(12) 0.0307(8) 0.0504(11) 0.0045(8) 0.0070(9) -0.0038(8)
C9 0.0404(9) 0.0287(10) 0.0594(10) -0.0061(8) 0.0071(8) -0.0026(7)
C10 0.0571(12) 0.0329(9) 0.0476(11) -0.0069(8) -0.0020(9) -0.0044(9)
C11 0.0407(9) 0.0280(8) 0.0411(9) -0.0002(7) 0.0026(7) 0.0005(7)
N1B 0.0277(7) 0.0246(14) 0.0337(16) -0.0008(13) -0.0039(9) 0.0010(9)
C1B 0.0336(9) 0.0306(12) 0.0467(18) -0.0059(14) -0.0131(8) 0.0087(10)
C2B 0.041(5) 0.011(4) 0.080(8) -0.008(4) -0.001(5) 0.003(3)
O1 0.039(3) 0.056(4) 0.139(6) -0.049(4) -0.040(4) 0.025(3)
C3B 0.026(3) 0.024(3) 0.059(5) 0.002(3) 0.012(3) 0.003(3)
C4B 0.0348(10) 0.0170(19) 0.0571(12) 0.0037(15) -0.0082(10) 0.0047(10)
Ni1 0.02634(11) 0.02634(11) 0.02761(16) 0.000 0.000 0.000

loop_
_atom_type_symbol
_atom_type_description
_atom_type_scat_dispersion_real
_atom_type_scat_dispersion_imag
_atom_type_scat_source
C C 0.0033 0.0016 'International Tables Vol C Tables 4.2.6.8 and 6.1.1.4'
H H 0.0000 0.0000 'International Tables Vol C Tables 4.2.6.8 and 6.1.1.4'
N N 0.0061 0.0033 'International Tables Vol C Tables 4.2.6.8 and 6.1.1.4'
O O 0.0106 0.0060 'International Tables Vol C Tables 4.2.6.8 and 6.1.1.4'
Ni Ni 0.3393 1.1124 'International Tables Vol C Tables 4.2.6.8 and 6.1.1.4'

loop_
_geom_angle_atom_site_label_1
_geom_angle_atom_site_label_2
_geom_angle_atom_site_label_3
_geom_angle
_geom_angle_site_symmetry_1
_geom_angle_site_symmetry_3
C1 N1 C4 105.9(5) . .
C1 N1 Ni1 128.2(4) . .
C4 N1 Ni1 125.6(4) . .
C5 C1 N1 126.5(5) 4_657 .
C5 C1 C2 120.6(5) 4_657 .
N1 C1 C2 112.7(4) . .
C3 C2 C1 104.9(4) . .
C3 C2 H2 127.5 . .
C1 C2 H2 127.5 . .
C2 C3 C4 108.4(3) . .
C2 C3 H3 125.8 . .
C4 C3 H3 125.8 . .
C5 C4 N1 127.4(4) . .
C5 C4 C3 122.9(4) . .
N1 C4 C3 108.1(4) . .
C1 C5 C4 118.5(3) 3_567 .
C4 C5 C1B 123.6(9) . 3_567
C1 C5 C4B 127.1(7) 3_567 .
C1B C5 C4B 132.2(10) 3_567 .
C1 C5 C6 120.1(3) 3_567 .
C4 C5 C6 121.3(2) . .
C1B C5 C6 115.2(8) 3_567 .
C4B C5 C6 112.5(7) . .
C11 C6 C7 118.53(16) . .
C11 C6 C5 120.95(16) . .
C7 C6 C5 120.51(16) . .
C6 C7 C8 121.02(19) . .
C6 C7 H7 119.5 . .
C8 C7 H7 119.5 . .
C9 C8 C7 119.68(18) . .
C9 C8 H8 120.2 . .
C7 C8 H8 120.2 . .
C8 C9 C10 120.19(17) . .
C8 C9 H9 119.9 . .
C10 C9 H9 119.9 . .
C9 C10 C11 119.91(18) . .
C9 C10 H10 120.0 . .
C11 C10 H10 120.0 . .
C6 C11 C10 120.67(17) . .
C6 C11 H11 119.7 . .
C10 C11 H11 119.7 . .
C4B N1B C1B 106.1(15) . .
C4B N1B Ni1 130.1(14) . .
C1B N1B Ni1 123.4(14) . .
N1B C1B C5 123.6(15) . 4_657
N1B C1B C2B 107.2(13) . .
C5 C1B C2B 128.8(15) 4_657 .
O1 C2B C1B 114.7(17) . .
O1 C2B H2B1 108.6 . .
C1B C2B H2B1 108.6 . .
O1 C2B H2B2 108.6 . .
C1B C2B H2B2 108.6 . .
H2B1 C2B H2B2 107.6 . .
C2B O1 C3B 108.1(7) . .
O1 C3B C4B 108.8(11) . .
O1 C3B H3B1 109.9 . .
C4B C3B H3B1 109.9 . .
O1 C3B H3B2 109.9 . .
C4B C3B H3B2 109.9 . .
H3B1 C3B H3B2 108.3 . .
N1B C4B C5 116.9(14) . .
N1B C4B C3B 117.9(15) . .
C5 C4B C3B 119.1(13) . .
N1 Ni1 N1 179.4(5) 3_567 4_657
N1 Ni1 N1 90.002(6) 3_567 .
N1 Ni1 N1 90.002(4) 4_657 .
N1 Ni1 N1 90.005(5) 3_567 2_665
N1 Ni1 N1 89.998(6) 4_657 2_665
N1 Ni1 N1 179.4(5) . 2_665
N1 Ni1 N1B 176.4(5) 4_657 3_567
N1 Ni1 N1B 91.1(7) . 3_567
N1 Ni1 N1B 88.9(7) 2_665 3_567
N1 Ni1 N1B 88.9(7) 3_567 .
N1 Ni1 N1B 91.1(7) 4_657 .
N1 Ni1 N1B 176.4(5) 2_665 .
N1B Ni1 N1B 90.17(10) 3_567 .
N1 Ni1 N1B 91.1(7) 3_567 2_665
N1 Ni1 N1B 88.9(7) 4_657 2_665
N1 Ni1 N1B 176.4(5) . 2_665
N1B Ni1 N1B 90.17(10) 3_567 2_665
N1B Ni1 N1B 173.7(17) . 2_665
N1 Ni1 N1B 176.4(5) 3_567 4_657
N1 Ni1 N1B 88.9(7) . 4_657
N1 Ni1 N1B 91.1(7) 2_665 4_657
N1B Ni1 N1B 173.7(17) 3_567 4_657
N1B Ni1 N1B 90.17(10) . 4_657
N1B Ni1 N1B 90.17(10) 2_665 4_657

loop_
_geom_bond_atom_site_label_1
_geom_bond_atom_site_label_2
_geom_bond_distance
_geom_bond_site_symmetry_2
N1 C1 1.367(5) .
N1 C4 1.379(4) .
N1 Ni1 1.886(6) .
C1 C5 1.365(5) 4_657
C1 C2 1.413(8) .
C2 C3 1.369(5) .
C2 H2 0.9500 .
C3 C4 1.453(5) .
C3 H3 0.9500 .
C4 C5 1.376(5) .
C5 C1 1.365(5) 3_567
C5 C1B 1.413(13) 3_567
C5 C4B 1.417(13) .
C5 C6 1.496(2) .
C6 C11 1.378(2) .
C6 C7 1.384(3) .
C7 C8 1.390(3) .
C7 H7 0.9500 .
C8 C9 1.365(3) .
C8 H8 0.9500 .
C9 C10 1.381(3) .
C9 H9 0.9500 .
C10 C11 1.388(2) .
C10 H10 0.9500 .
C11 H11 0.9500 .
N1B C4B 1.386(14) .
N1B C1B 1.395(14) .
N1B Ni1 2.046(19) .
C1B C5 1.413(13) 4_657
C1B C2B 1.540(16) .
C2B O1 1.343(12) .
C2B H2B1 0.9900 .
C2B H2B2 0.9900 .
O1 C3B 1.355(9) .
C3B C4B 1.501(16) .
C3B H3B1 0.9900 .
C3B H3B2 0.9900 .
Ni1 N1 1.886(6) 3_567
Ni1 N1 1.886(6) 4_657
Ni1 N1 1.886(6) 2_665
Ni1 N1B 2.046(19) 3_567
Ni1 N1B 2.046(19) 2_665
Ni1 N1B 2.046(19) 4_657

loop_
_geom_torsion_atom_site_label_1
_geom_torsion_atom_site_label_2
_geom_torsion_atom_site_label_3
_geom_torsion_atom_site_label_4
_geom_torsion
_geom_torsion_site_symmetry_1
_geom_torsion_site_symmetry_4
C4 N1 C1 C5 174.0(11) . 4_657
Ni1 N1 C1 C5 0.5(18) . 4_657
C4 N1 C1 C2 -0.2(13) . .
Ni1 N1 C1 C2 -173.6(7) . .
C5 C1 C2 C3 -176.1(9) 4_657 .
N1 C1 C2 C3 -1.5(12) . .
C1 C2 C3 C4 2.5(9) . .
C1 N1 C4 C5 167.5(9) . .
Ni1 N1 C4 C5 -18.9(14) . .
C1 N1 C4 C3 1.8(11) . .
Ni1 N1 C4 C3 175.4(6) . .
C2 C3 C4 C5 -169.3(6) . .
C2 C3 C4 N1 -2.8(9) . .
N1 C4 C5 C1 0.0(13) . 3_567
C3 C4 C5 C1 163.8(9) . 3_567
N1 C4 C5 C1B 3(2) . 3_567
C3 C4 C5 C1B 167(2) . 3_567
N1 C4 C5 C4B -168(11) . .
C3 C4 C5 C4B -5(10) . .
N1 C4 C5 C6 -175.8(7) . .
C3 C4 C5 C6 -12.0(9) . .
C1 C5 C6 C11 85.0(7) 3_567 .
C4 C5 C6 C11 -99.2(5) . .
C1B C5 C6 C11 82(2) 3_567 .
C4B C5 C6 C11 -100.4(14) . .
C1 C5 C6 C7 -94.1(7) 3_567 .
C4 C5 C6 C7 81.6(5) . .
C1B C5 C6 C7 -97(2) 3_567 .
C4B C5 C6 C7 80.4(14) . .
C11 C6 C7 C8 -0.4(3) . .
C5 C6 C7 C8 178.78(18) . .
C6 C7 C8 C9 0.1(3) . .
C7 C8 C9 C10 0.3(3) . .
C8 C9 C10 C11 -0.4(3) . .
C7 C6 C11 C10 0.3(3) . .
C5 C6 C11 C10 -178.85(17) . .
C9 C10 C11 C6 0.1(3) . .
C4B N1B C1B C5 171(3) . 4_657
Ni1 N1B C1B C5 -15(5) . 4_657
C4B N1B C1B C2B -16(4) . .
Ni1 N1B C1B C2B 157.9(19) . .
N1B C1B C2B O1 71(3) . .
C5 C1B C2B O1 -116(3) 4_657 .
C1B C2B O1 C3B -50.8(14) . .
C2B O1 C3B C4B -9.7(13) . .
C1B N1B C4B C5 164(3) . .
Ni1 N1B C4B C5 -9(4) . .
C1B N1B C4B C3B -44(4) . .
Ni1 N1B C4B C3B 142.9(19) . .
C1 C5 C4B N1B -6(3) 3_567 .
C4 C5 C4B N1B 6(8) . .
C1B C5 C4B N1B -4(4) 3_567 .
C6 C5 C4B N1B 179(2) . .
C1 C5 C4B C3B -158.5(13) 3_567 .
C4 C5 C4B C3B -146(12) . .
C1B C5 C4B C3B -156(3) 3_567 .
C6 C5 C4B C3B 27(3) . .
O1 C3B C4B N1B 65(3) . .
O1 C3B C4B C5 -143.4(18) . .
C1 N1 Ni1 N1 -166.9(12) . 3_567
C4 N1 Ni1 N1 20.8(6) . 3_567
C1 N1 Ni1 N1 12.4(8) . 4_657
C4 N1 Ni1 N1 -159.8(11) . 4_657
C1 N1 Ni1 N1B -164.1(8) . 3_567
C4 N1 Ni1 N1B 23.7(16) . 3_567
C1 N1 Ni1 N1B 124(17) . .
C4 N1 Ni1 N1B -49(16) . .
C1 N1 Ni1 N1B 9.6(17) . 4_657
C4 N1 Ni1 N1B -162.6(5) . 4_657
C4B N1B Ni1 N1 15(3) . 3_567
C1B N1B Ni1 N1 -157(3) . 3_567
C4B N1B Ni1 N1 -166(3) . 4_657
C1B N1B Ni1 N1 22(3) . 4_657
C4B N1B Ni1 N1 125(18) . .
C1B N1B Ni1 N1 -46(15) . .
C4B N1B Ni1 N1B 18(2) . 3_567
C1B N1B Ni1 N1B -154(4) . 3_567
C4B N1B Ni1 N1B -169(4) . 4_657
C1B N1B Ni1 N1B 20(2) . 4_657
